data_7051131
loop_
_publ_author_name
'Ewa Matczak-Jon'
'Wanda Sawka-Dobrowolska'
'Pawe\/l Kafarski'
'Veneta Videnova-Adrabi\'nska'

_publ_section_title
;
 Molecular organization and solution properties of N-substituted
 aminomethane-1,1-diphosphonic acids
;
_journal_issue 11
_journal_name_full 'New J. Chem.'
_journal_page_first 1447
_journal_page_last 1457
_journal_paper_doi 10.1039/b102282m
_journal_volume 25
_journal_year 2001
_chemical_formula_moiety 'C7 H12 N2 O6 P2'
_chemical_formula_sum 'C7 H12 N2 O6 P2'
_chemical_formula_weight 282.13
_chemical_name_systematic
;
N-(5-methyl-2-pyridyl)aminomethane-1,1-diphosphonic acid
;
_space_group_IT_number 4
_symmetry_cell_setting monoclinic
_symmetry_space_group_name_Hall 'P 2yb'
_symmetry_space_group_name_H-M 'P 1 21 1'
_atom_sites_solution_hydrogens geom
_atom_sites_solution_primary direct
_atom_sites_solution_secondary difmap
_cell_angle_alpha 90.00
_cell_angle_beta 97.49(3)
_cell_angle_gamma 90.00
_cell_formula_units_Z 4
_cell_length_a 7.313(1)
_cell_length_b 15.940(3)
_cell_length_c 9.421(2)
_cell_measurement_temperature 100(2)
_cell_measurement_theta_max 28
_cell_measurement_theta_min 3
_cell_volume 1088.8(4)
_computing_cell_refinement 'Kuma CCDKM4 software, version 1.63'
_computing_data_collection 'Kuma CCDKM4 software, version 1.63'
_computing_data_reduction 'Kuma CCDKM4 software, version 1.63'
_computing_structure_refinement 'SHELXL-97 (Sheldrick, 1997)'
_computing_structure_solution 'SHELXS-97 (Sheldrick, 1990)'
_diffrn_ambient_temperature 100(2)
_diffrn_measurement_device_type 'KUMA KM4CCD k-geometry diffractometer'
_diffrn_measurement_method \w
_diffrn_radiation_monochromator graphite
_diffrn_radiation_source 'fine-focus sealed tube'
_diffrn_radiation_type MoK\a
_diffrn_radiation_wavelength 0.71073
_diffrn_reflns_av_sigmaI/netI 0.0377
_diffrn_reflns_limit_h_max 9
_diffrn_reflns_limit_h_min -6
_diffrn_reflns_limit_k_max 21
_diffrn_reflns_limit_k_min -21
_diffrn_reflns_limit_l_max 12
_diffrn_reflns_limit_l_min -12
_diffrn_reflns_number 7790
_diffrn_reflns_theta_full 28.66
_diffrn_reflns_theta_max 28.66
_diffrn_reflns_theta_min 3.32
_exptl_absorpt_coefficient_mu 0.420
_exptl_absorpt_correction_type none
_exptl_crystal_colour white
_exptl_crystal_density_diffrn 1.721
_exptl_crystal_density_method 'not measured'
_exptl_crystal_description 'platy shape'
_exptl_crystal_F_000 584
_exptl_crystal_size_max 0.2
_exptl_crystal_size_mid 0.15
_exptl_crystal_size_min 0.10
_refine_diff_density_max 0.853
_refine_diff_density_min -0.615
_refine_diff_density_rms 0.026
_refine_ls_abs_structure_details 'Flack H D (1983), Acta Cryst. A39, 876-881'
_refine_ls_abs_structure_Flack 0.3(2)
_refine_ls_extinction_coef 0.0084(17)
_refine_ls_extinction_expression Fc^*^=kFc[1+0.001xFc^2^\l^3^/sin(2\q)]^-1/4^
_refine_ls_extinction_method SHELXL
_refine_ls_goodness_of_fit_ref 1.056
_refine_ls_hydrogen_treatment mixed
_refine_ls_matrix_type full
_refine_ls_number_parameters 310
_refine_ls_number_reflns 7790
_refine_ls_number_restraints 1
_refine_ls_restrained_S_all 1.056
_refine_ls_R_factor_all 0.0909
_refine_ls_R_factor_gt 0.0890
_refine_ls_shift/su_max 0.039
_refine_ls_shift/su_mean 0.003
_refine_ls_structure_factor_coef Fsqd
_refine_ls_weighting_details 'w=1/[\s^2^(Fo^2^)+(0.0872P)^2^+25.6917P] where P=(Fo^2^+2Fc^2^)/3'
_refine_ls_weighting_scheme calc
_refine_ls_wR_factor_gt 0.2504
_refine_ls_wR_factor_ref 0.2500
_reflns_number_gt 7305
_reflns_number_total 7790
_reflns_threshold_expression >2sigma(I)
_cod_data_source_file b102282m.txt
_cod_data_source_block IV
_cod_depositor_comments
;
The following automatic conversions were performed:
'_symmetry_cell_setting' value ' monoclinic' changed to 'monoclinic'
according to '/home/saulius/struct/CIF-dictionaries/cif_core.dic'
dictionary named 'cif_core.dic' version 2.4.1 from 2010-06-29.

Automatic conversion script
Id: cif_fix_enum 1527 2010-12-29 10:47:43Z saulius 

The following automatic conversions were performed:

'_refine_ls_weighting_scheme' value 'calc
w=1/[\s^2^(Fo^2^)+(0.0872P)^2^+25.6917P] where P=(Fo^2^+2Fc^2^)/3'
was changed to 'calc'. New tag '_refine_ls_weighting_details' was
created. The value of the new tag was set to
'w=1/[\s^2^(Fo^2^)+(0.0872P)^2^+25.6917P] where P=(Fo^2^+2Fc^2^)/3'.

Automatic conversion script
Id: cif_fix_values 3143 2015-03-26 13:38:13Z robertas 
;
_cod_original_cell_volume 1088.8(3)
_cod_original_sg_symbol_H-M 'P 2(1)'
_cod_database_code 7051131

loop_
_symmetry_equiv_pos_as_xyz
'x, y, z'
'-x, y+1/2, -z'

loop_
_atom_site_label
_atom_site_type_symbol
_atom_site_fract_x
_atom_site_fract_y
_atom_site_fract_z
_atom_site_U_iso_or_equiv
_atom_site_adp_type
_atom_site_occupancy
_atom_site_calc_flag
_atom_site_refinement_flags
_atom_site_disorder_assembly
_atom_site_disorder_group
P2A P 0.1998(3) 0.23474(13) 0.1834(2) 0.0149(4) Uani 1 d . . .
P1A P -0.2266(3) 0.21043(12) 0.1314(2) 0.0167(5) Uani 1 d . . .
O1A O -0.2710(9) 0.2902(4) 0.1977(9) 0.0317(17) Uani 1 d . . .
O2A O -0.3589(7) 0.1397(4) 0.1502(6) 0.0164(12) Uani 1 d . . .
O3A O -0.2084(8) 0.2243(4) -0.0286(6) 0.0229(13) Uani 1 d . . .
H3A H -0.2335 0.1808 -0.0730 0.034 Uiso 1 d . . .
O4A O 0.2295(7) 0.2354(4) 0.0292(6) 0.0154(11) Uani 1 d . . .
O5A O 0.1617(8) 0.3192(4) 0.2536(7) 0.0228(14) Uani 1 d . . .
H5A H 0.1903 0.3576 0.2021 0.034 Uiso 1 d . . .
O6A O 0.3588(8) 0.1897(5) 0.2804(7) 0.0267(15) Uani 1 d . . .
H6A H 0.4128 0.1574 0.2322 0.040 Uiso 1 d . . .
N1A N 0.0263(8) 0.0886(4) 0.1512(7) 0.0118(13) Uani 1 d . . .
H2A H 0.0606 0.0852 0.0674 0.014 Uiso 1 d . . .
N2A N 0.0457(9) -0.0560(4) 0.1558(7) 0.0153(14) Uani 1 d . . .
H4A H 0.0777 -0.0525 0.0704 0.018 Uiso 1 d . . .
C1A C 0.0007(10) 0.1706(5) 0.2075(9) 0.0137(16) Uani 1 d . . .
H1A H -0.0009 0.1644 0.3108 0.016 Uiso 1 calc R . .
C2A C 0.0026(9) 0.0167(5) 0.2203(7) 0.0126(14) Uani 1 d . . .
C3A C -0.0585(11) 0.0062(5) 0.3518(8) 0.0180(16) Uani 1 d . . .
H13A H -0.0971 0.0533 0.3980 0.022 Uiso 1 calc R . .
C4A C -0.0650(12) -0.0700(6) 0.4172(9) 0.0219(18) Uani 1 d . . .
H14A H -0.1075 -0.0740 0.5058 0.026 Uiso 1 calc R . .
C5A C -0.0059(10) -0.1437(5) 0.3487(9) 0.0134(15) Uani 1 d . . .
C6A C 0.0407(11) -0.1337(5) 0.2167(8) 0.0151(15) Uani 1 d . . .
H16A H 0.0703 -0.1806 0.1656 0.018 Uiso 1 calc R . .
C7A C -0.0011(12) -0.2265(5) 0.4219(9) 0.0201(18) Uani 1 d . . .
H71A H -0.1213 -0.2393 0.4466 0.030 Uiso 1 calc R . .
H72A H 0.0861 -0.2246 0.5073 0.030 Uiso 1 calc R . .
H73A H 0.0350 -0.2691 0.3591 0.030 Uiso 1 calc R . .
P2B P 0.1992(3) 0.01213(12) -0.2299(2) 0.0146(4) Uani 1 d . . .
P1B P 0.6250(3) 0.02673(12) -0.1827(2) 0.0168(4) Uani 1 d . . .
O1B O 0.6460(9) -0.0556(4) -0.2540(7) 0.0267(14) Uani 1 d . . .
O2B O 0.7617(7) 0.0950(4) -0.2019(7) 0.0223(14) Uani 1 d . . .
O3B O 0.6164(8) 0.0123(4) -0.0180(6) 0.0210(12) Uani 1 d . . .
H3B H 0.5869 0.0565 0.0186 0.032 Uiso 1 d . . .
O4B O 0.1766(8) 0.0071(4) -0.0765(6) 0.0206(12) Uani 1 d . . .
O6B O 0.0471(7) 0.0622(4) -0.3217(6) 0.0174(12) Uani 1 d . . .
H6B H -0.0509 0.0584 -0.2864 0.026 Uiso 1 d . . .
O5B O 0.2171(8) -0.0712(3) -0.3069(6) 0.0164(12) Uani 1 d . . .
H5B H 0.1967 -0.1102 -0.2545 0.025 Uiso 1 d . . .
N1B N 0.3863(9) 0.1543(4) -0.1930(7) 0.0143(14) Uani 1 d . . .
H2B H 0.3394 0.1566 -0.1132 0.017 Uiso 1 d . . .
N2B N 0.4140(9) 0.2966(4) -0.1710(7) 0.0162(14) Uani 1 d . . .
H4B H 0.3737 0.2908 -0.0897 0.019 Uiso 1 d . . .
C1B C 0.4039(10) 0.0714(4) -0.2541(9) 0.0137(16) Uani 1 d . . .
H1B H 0.4043 0.0787 -0.3573 0.016 Uiso 1 calc R . .
C2B C 0.4336(10) 0.2300(5) -0.2490(8) 0.0141(15) Uani 1 d . . .
C3B C 0.4942(11) 0.2381(5) -0.3875(8) 0.0180(16) Uani 1 d . . .
H13B H 0.5123 0.1918 -0.4440 0.022 Uiso 1 calc R . .
C4B C 0.5237(11) 0.3189(5) -0.4310(9) 0.0189(17) Uani 1 d . . .
H14B H 0.5511 0.3269 -0.5237 0.023 Uiso 1 calc R . .
C5B C 0.5150(10) 0.3899(5) -0.3439(8) 0.0154(15) Uani 1 d . . .
C6B C 0.4602(11) 0.3757(5) -0.2129(9) 0.0188(17) Uani 1 d . . .
H16B H 0.4539 0.4205 -0.1505 0.023 Uiso 1 calc R . .
C7B C 0.5478(14) 0.4767(6) -0.3927(10) 0.027(2) Uani 1 d . . .
H71B H 0.5693 0.5132 -0.3112 0.040 Uiso 1 calc R . .
H72B H 0.4417 0.4957 -0.4551 0.040 Uiso 1 calc R . .
H73B H 0.6536 0.4772 -0.4432 0.040 Uiso 1 calc R . .

loop_
_atom_site_aniso_label
_atom_site_aniso_U_11
_atom_site_aniso_U_22
_atom_site_aniso_U_33
_atom_site_aniso_U_23
_atom_site_aniso_U_13
_atom_site_aniso_U_12
P2A 0.0095(8) 0.0175(10) 0.0188(9) -0.0012(9) 0.0067(7) -0.0002(8)
P1A 0.0156(10) 0.0088(9) 0.0271(11) -0.0012(8) 0.0079(8) 0.0015(8)
O1A 0.026(3) 0.014(3) 0.056(5) -0.016(3) 0.010(3) 0.004(3)
O2A 0.010(3) 0.020(3) 0.021(3) 0.001(2) 0.006(2) -0.001(2)
O3A 0.031(3) 0.015(3) 0.023(3) 0.009(3) 0.005(3) -0.004(3)
O4A 0.010(2) 0.019(3) 0.019(3) 0.000(3) 0.009(2) 0.004(2)
O5A 0.022(3) 0.020(3) 0.029(3) -0.003(3) 0.015(3) -0.007(2)
O6A 0.015(3) 0.043(4) 0.023(3) 0.013(3) 0.006(2) -0.006(3)
N1A 0.012(3) 0.010(3) 0.014(3) -0.002(3) 0.003(3) -0.007(2)
N2A 0.015(3) 0.014(3) 0.017(3) 0.000(3) 0.003(3) -0.008(3)
C1A 0.007(3) 0.019(4) 0.016(4) 0.006(3) 0.007(3) 0.009(3)
C2A 0.009(3) 0.016(3) 0.012(3) -0.002(3) -0.001(3) 0.000(3)
C3A 0.022(4) 0.015(4) 0.018(4) -0.004(3) 0.007(3) 0.001(3)
C4A 0.026(4) 0.024(4) 0.015(4) -0.001(4) 0.002(3) 0.001(4)
C5A 0.005(3) 0.011(3) 0.023(4) 0.002(3) 0.001(3) -0.005(3)
C6A 0.020(4) 0.011(3) 0.014(3) -0.007(3) 0.000(3) 0.007(3)
C7A 0.024(4) 0.013(4) 0.022(4) 0.006(3) -0.002(3) 0.001(3)
P2B 0.0175(9) 0.0112(9) 0.0157(9) 0.0014(9) 0.0048(7) -0.0015(8)
P1B 0.0183(10) 0.0123(10) 0.0200(10) -0.0001(9) 0.0033(8) 0.0064(8)
O1B 0.039(4) 0.013(3) 0.028(3) -0.003(3) 0.000(3) 0.001(3)
O2B 0.008(2) 0.031(3) 0.029(3) 0.010(3) 0.007(2) 0.011(2)
O3B 0.027(3) 0.012(3) 0.022(3) -0.002(3) -0.005(2) -0.002(3)
O4B 0.026(3) 0.014(3) 0.023(3) -0.005(3) 0.009(2) 0.000(3)
O6B 0.010(2) 0.018(3) 0.025(3) 0.003(2) 0.002(2) -0.001(2)
O5B 0.021(3) 0.007(2) 0.022(3) 0.003(2) 0.006(2) 0.002(2)
N1B 0.017(3) 0.010(3) 0.018(3) 0.000(3) 0.008(3) 0.000(3)
N2B 0.017(3) 0.021(4) 0.012(3) 0.000(3) 0.007(3) 0.001(3)
C1B 0.010(3) 0.000(3) 0.031(4) 0.003(3) 0.006(3) 0.004(3)
C2B 0.010(3) 0.015(4) 0.017(4) 0.003(3) 0.000(3) -0.002(3)
C3B 0.028(4) 0.013(4) 0.015(3) -0.003(3) 0.012(3) -0.001(3)
C4B 0.020(4) 0.018(4) 0.019(4) 0.004(3) 0.006(3) 0.007(3)
C5B 0.011(3) 0.019(4) 0.016(4) -0.001(3) -0.003(3) 0.003(3)
C6B 0.022(4) 0.007(3) 0.029(4) -0.002(3) 0.011(4) 0.002(3)
C7B 0.037(5) 0.019(4) 0.024(4) 0.012(4) 0.001(4) -0.001(4)

loop_
_atom_type_symbol
_atom_type_description
_atom_type_scat_dispersion_real
_atom_type_scat_dispersion_imag
_atom_type_scat_source
C C 0.0033 0.0016 'International Tables Vol C Tables 4.2.6.8 and 6.1.1.4'
H H 0.0000 0.0000 'International Tables Vol C Tables 4.2.6.8 and 6.1.1.4'
N N 0.0061 0.0033 'International Tables Vol C Tables 4.2.6.8 and 6.1.1.4'
O O 0.0106 0.0060 'International Tables Vol C Tables 4.2.6.8 and 6.1.1.4'
P P 0.1023 0.0942 'International Tables Vol C Tables 4.2.6.8 and 6.1.1.4'

loop_
_geom_angle_atom_site_label_1
_geom_angle_atom_site_label_2
_geom_angle_atom_site_label_3
_geom_angle
_geom_angle_site_symmetry_1
_geom_angle_site_symmetry_3
_geom_angle_publ_flag
O4A P2A O5A 117.9(4) . . ?
O4A P2A O6A 112.4(3) . . ?
O5A P2A O6A 108.3(4) . . ?
O4A P2A C1A 110.2(3) . . ?
O5A P2A C1A 104.2(3) . . ?
O6A P2A C1A 102.5(3) . . ?
O1A P1A O2A 114.6(4) . . ?
O1A P1A O3A 110.0(4) . . ?
O2A P1A O3A 111.0(3) . . ?
O1A P1A C1A 111.8(4) . . ?
O2A P1A C1A 104.9(3) . . ?
O3A P1A C1A 104.0(3) . . ?
P1A O3A H3A 109.6 . . ?
P2A O5A H5A 108.8 . . ?
P2A O6A H6A 109.9 . . ?
C2A N1A C1A 124.7(7) . . ?
C2A N1A H2A 117.6 . . ?
C1A N1A H2A 117.7 . . ?
C2A N2A C6A 124.2(7) . . ?
C2A N2A H4A 117.7 . . ?
C6A N2A H4A 118.2 . . ?
N1A C1A P2A 108.8(5) . . ?
N1A C1A P1A 109.1(5) . . ?
P2A C1A P1A 117.1(4) . . ?
N1A C1A H1A 107.1 . . ?
P2A C1A H1A 107.1 . . ?
P1A C1A H1A 107.1 . . ?
N1A C2A N2A 117.2(6) . . ?
N1A C2A C3A 128.0(8) . . ?
N2A C2A C3A 114.7(7) . . ?
C4A C3A C2A 123.1(8) . . ?
C4A C3A H13A 118.4 . . ?
C2A C3A H13A 118.4 . . ?
C3A C4A C5A 119.7(8) . . ?
C3A C4A H14A 120.1 . . ?
C5A C4A H14A 120.1 . . ?
C6A C5A C4A 116.6(7) . . ?
C6A C5A C7A 122.8(7) . . ?
C4A C5A C7A 120.6(7) . . ?
C5A C6A N2A 121.4(7) . . ?
C5A C6A H16A 119.3 . . ?
N2A C6A H16A 119.3 . . ?
C5A C7A H71A 109.5 . . ?
C5A C7A H72A 109.5 . . ?
H71A C7A H72A 109.5 . . ?
C5A C7A H73A 109.5 . . ?
H71A C7A H73A 109.5 . . ?
H72A C7A H73A 109.5 . . ?
O4B P2B O5B 116.4(3) . . ?
O4B P2B O6B 114.4(3) . . ?
O5B P2B O6B 106.5(3) . . ?
O4B P2B C1B 110.5(4) . . ?
O5B P2B C1B 105.7(3) . . ?
O6B P2B C1B 102.0(3) . . ?
O1B P1B O2B 118.3(4) . . ?
O1B P1B O3B 109.5(4) . . ?
O2B P1B O3B 109.6(3) . . ?
O1B P1B C1B 108.6(4) . . ?
O2B P1B C1B 104.2(3) . . ?
O3B P1B C1B 105.9(4) . . ?
P1B O3B H3B 109.4 . . ?
P2B O6B H6B 109.6 . . ?
P2B O5B H5B 109.8 . . ?
C2B N1B C1B 127.2(7) . . ?
C2B N1B H2B 116.2 . . ?
C1B N1B H2B 116.6 . . ?
C2B N2B C6B 122.2(7) . . ?
C2B N2B H4B 119.2 . . ?
C6B N2B H4B 118.6 . . ?
N1B C1B P2B 107.9(5) . . ?
N1B C1B P1B 109.3(5) . . ?
P2B C1B P1B 117.4(4) . . ?
N1B C1B H1B 107.2 . . ?
P2B C1B H1B 107.2 . . ?
P1B C1B H1B 107.2 . . ?
N2B C2B N1B 116.4(7) . . ?
N2B C2B C3B 120.4(7) . . ?
N1B C2B C3B 123.2(7) . . ?
C4B C3B C2B 115.7(7) . . ?
C4B C3B H13B 122.2 . . ?
C2B C3B H13B 122.2 . . ?
C3B C4B C5B 124.0(8) . . ?
C3B C4B H14B 118.0 . . ?
C5B C4B H14B 118.0 . . ?
C6B C5B C4B 115.8(7) . . ?
C6B C5B C7B 120.8(8) . . ?
C4B C5B C7B 123.2(8) . . ?
C5B C6B N2B 121.5(7) . . ?
C5B C6B H16B 119.2 . . ?
N2B C6B H16B 119.2 . . ?
C5B C7B H71B 109.5 . . ?
C5B C7B H72B 109.5 . . ?
H71B C7B H72B 109.5 . . ?
C5B C7B H73B 109.5 . . ?
H71B C7B H73B 109.5 . . ?
H72B C7B H73B 109.5 . . ?

loop_
_geom_bond_atom_site_label_1
_geom_bond_atom_site_label_2
_geom_bond_distance
_geom_bond_site_symmetry_2
_geom_bond_publ_flag
P2A O4A 1.497(5) . ?
P2A O5A 1.541(6) . ?
P2A O6A 1.558(6) . ?
P2A C1A 1.817(8) . ?
P1A O1A 1.472(6) . ?
P1A O2A 1.511(6) . ?
P1A O3A 1.546(6) . ?
P1A C1A 1.836(7) . ?
O3A H3A 0.8186 . ?
O5A H5A 0.8255 . ?
O6A H6A 0.8212 . ?
N1A C2A 1.341(10) . ?
N1A C1A 1.432(10) . ?
N1A H2A 0.8608 . ?
N2A C2A 1.363(10) . ?
N2A C6A 1.368(10) . ?
N2A H4A 0.8691 . ?
C1A H1A 0.9800 . ?
C2A C3A 1.381(10) . ?
C3A C4A 1.366(12) . ?
C3A H13A 0.9300 . ?
C4A C5A 1.434(11) . ?
C4A H14A 0.9300 . ?
C5A C6A 1.341(11) . ?
C5A C7A 1.487(11) . ?
C6A H16A 0.9300 . ?
C7A H71A 0.9600 . ?
C7A H72A 0.9600 . ?
C7A H73A 0.9600 . ?
P2B O4B 1.478(6) . ?
P2B O5B 1.528(6) . ?
P2B O6B 1.540(6) . ?
P2B C1B 1.809(8) . ?
P1B O1B 1.490(6) . ?
P1B O2B 1.505(6) . ?
P1B O3B 1.578(6) . ?
P1B C1B 1.814(7) . ?
O3B H3B 0.8255 . ?
O6B H6B 0.8305 . ?
O5B H5B 0.8192 . ?
N1B C2B 1.379(10) . ?
N1B C1B 1.453(10) . ?
N1B H2B 0.8667 . ?
N2B C2B 1.309(11) . ?
N2B C6B 1.376(10) . ?
N2B H4B 0.8611 . ?
C1B H1B 0.9800 . ?
C2B C3B 1.438(10) . ?
C3B C4B 1.377(12) . ?
C3B H13B 0.9300 . ?
C4B C5B 1.404(11) . ?
C4B H14B 0.9300 . ?
C5B C6B 1.366(11) . ?
C5B C7B 1.488(12) . ?
C6B H16B 0.9300 . ?
C7B H71B 0.9600 . ?
C7B H72B 0.9600 . ?
C7B H73B 0.9600 . ?

loop_
_geom_hbond_atom_site_label_D
_geom_hbond_atom_site_label_H
_geom_hbond_atom_site_label_A
_geom_hbond_distance_DH
_geom_hbond_distance_HA
_geom_hbond_distance_DA
_geom_hbond_angle_DHA
_geom_hbond_site_symmetry_A
O3A H3A O2B 0.82 1.83 2.620(9) 163.4 1_455
O5A H5A O1B 0.83 1.85 2.442(8) 127.2 2_655
O6A H6A O2A 0.82 1.95 2.658(8) 144.0 1_655
N1A H2A O4B 0.86 2.10 2.848(9) 145.2 .
N2A H4A O4B 0.87 1.90 2.695(9) 151.9 .
O3B H3B O2A 0.83 1.82 2.567(8) 149.2 1_655
O5B H5B O1A 0.82 1.74 2.447(8) 143.4 2_545
O6B H6B O2B 0.83 1.77 2.553(8) 156.2 1_455
N1B H2B O4A 0.87 2.07 2.827(8) 144.8 .
N2B H4B O4A 0.86 1.86 2.644(9) 150.9 .
C6B H16B O3B 0.93 2.27 3.179(10) 167 2_545
C6A H16A O3A 0.93 2.31 3.215(9) 165 2_655

loop_
_geom_torsion_atom_site_label_1
_geom_torsion_atom_site_label_2
_geom_torsion_atom_site_label_3
_geom_torsion_atom_site_label_4
_geom_torsion
_geom_torsion_site_symmetry_1
_geom_torsion_site_symmetry_2
_geom_torsion_site_symmetry_3
_geom_torsion_site_symmetry_4
_geom_torsion_publ_flag
C2A N1A C1A P2A 131.5(6) . . . . ?
C2A N1A C1A P1A -99.7(7) . . . . ?
O4A P2A C1A N1A 55.2(6) . . . . ?
O5A P2A C1A N1A -177.4(5) . . . . ?
O6A P2A C1A N1A -64.6(6) . . . . ?
O4A P2A C1A P1A -69.0(5) . . . . ?
O5A P2A C1A P1A 58.4(5) . . . . ?
O6A P2A C1A P1A 171.2(5) . . . . ?
O1A P1A C1A N1A 173.2(5) . . . . ?
O2A P1A C1A N1A 48.5(6) . . . . ?
O3A P1A C1A N1A -68.2(6) . . . . ?
O1A P1A C1A P2A -62.7(6) . . . . ?
O2A P1A C1A P2A 172.5(4) . . . . ?
O3A P1A C1A P2A 55.9(5) . . . . ?
C1A N1A C2A N2A -175.3(7) . . . . ?
C1A N1A C2A C3A 3.6(12) . . . . ?
C6A N2A C2A N1A 175.4(7) . . . . ?
C6A N2A C2A C3A -3.6(11) . . . . ?
N1A C2A C3A C4A -175.1(8) . . . . ?
N2A C2A C3A C4A 3.9(11) . . . . ?
C2A C3A C4A C5A 0.2(13) . . . . ?
C3A C4A C5A C6A -4.7(12) . . . . ?
C3A C4A C5A C7A 176.3(8) . . . . ?
C4A C5A C6A N2A 5.1(11) . . . . ?
C7A C5A C6A N2A -175.9(7) . . . . ?
C2A N2A C6A C5A -0.9(12) . . . . ?
C2B N1B C1B P2B -139.0(7) . . . . ?
C2B N1B C1B P1B 92.3(8) . . . . ?
O4B P2B C1B N1B -57.9(6) . . . . ?
O5B P2B C1B N1B 175.2(5) . . . . ?
O6B P2B C1B N1B 64.1(6) . . . . ?
O4B P2B C1B P1B 66.1(6) . . . . ?
O5B P2B C1B P1B -60.7(6) . . . . ?
O6B P2B C1B P1B -171.9(5) . . . . ?
O1B P1B C1B N1B -176.1(5) . . . . ?
O2B P1B C1B N1B -49.2(6) . . . . ?
O3B P1B C1B N1B 66.3(6) . . . . ?
O1B P1B C1B P2B 60.5(6) . . . . ?
O2B P1B C1B P2B -172.6(5) . . . . ?
O3B P1B C1B P2B -57.0(5) . . . . ?
C6B N2B C2B N1B 178.5(7) . . . . ?
C6B N2B C2B C3B -4.0(11) . . . . ?
C1B N1B C2B N2B -176.7(7) . . . . ?
C1B N1B C2B C3B 5.9(12) . . . . ?
N2B C2B C3B C4B -1.7(11) . . . . ?
N1B C2B C3B C4B 175.7(7) . . . . ?
C2B C3B C4B C5B 6.3(12) . . . . ?
C3B C4B C5B C6B -5.0(12) . . . . ?
C3B C4B C5B C7B 179.8(8) . . . . ?
C4B C5B C6B N2B -1.0(12) . . . . ?
C7B C5B C6B N2B 174.3(8) . . . . ?
C2B N2B C6B C5B 5.4(12) . . . . ?
H1A C1A N1A C2A 16.0 . . . . ?
H1A C1A N1A H2A -163.4 . . . . ?
H2A N1A C2A N2A 4.0 . . . . ?
H1B C1B N1B C2B -23.7 . . . . ?
H1B C1B N1B H2B 155.2 . . . . ?
H2B N1B C2B N2B 4.4 . . . . ?
H4A N2A C2A N1A -4.9 . . . . ?
H4B N2B C2B N1B 0.2 . . . . ?

loop_
_cod_related_entry_id
_cod_related_entry_database
_cod_related_entry_code
1 ChemSpider 23185939
